data_7208796
loop_
_publ_author_name
'Yu, Wen-Jing'
'Yu, Fan'
'Li, Bao'
'Zhang, Tianle'

_publ_section_title
;
 Two novel interpenetrating silver(i) coordination architectures modeled
 by semi-rigid tetra-pyridinate ligands
;
_journal_issue 24
_journal_name_full CrystEngComm
_journal_page_first 8396
_journal_paper_doi 10.1039/c2ce26009c
_journal_volume 14
_journal_year 2012
_chemical_formula_sum 'C25 H32 Ag2 N6 O14'
_chemical_formula_weight 856.31
_chemical_name_systematic
;
?
;
_space_group_IT_number 112
_symmetry_cell_setting tetragonal
_symmetry_space_group_name_Hall 'P -4 2c'
_symmetry_space_group_name_H-M 'P -4 2 c'
_atom_sites_solution_hydrogens geom
_atom_sites_solution_primary direct
_atom_sites_solution_secondary difmap
_audit_creation_method SHELXL-97
_cell_angle_alpha 90.00
_cell_angle_beta 90.00
_cell_angle_gamma 90.00
_cell_formula_units_Z 2
_cell_length_a 10.0372(9)
_cell_length_b 10.0372(9)
_cell_length_c 17.607(4)
_cell_measurement_temperature 293(2)
_cell_volume 1773.8(5)
_computing_cell_refinement 'CrysAlis RED, Oxford Diffraction Ltd.'
_computing_data_collection 'CrysAlis CCD, Oxford Diffraction Ltd.'
_computing_data_reduction 'CrysAlis RED, Oxford Diffraction Ltd.'
_computing_structure_refinement 'SHELXL-97 (Sheldrick, 1997)'
_computing_structure_solution 'SHELXS-97 (Sheldrick, 1990)'
_diffrn_ambient_temperature 293(2)
_diffrn_measured_fraction_theta_full 0.950
_diffrn_measured_fraction_theta_max 0.950
_diffrn_measurement_device_type 'Oxford Gemini S Ultra'
_diffrn_radiation_monochromator graphite
_diffrn_radiation_source 'fine-focus sealed tube'
_diffrn_radiation_type MoK\a
_diffrn_radiation_wavelength 0.71073
_diffrn_reflns_av_R_equivalents 0.0000
_diffrn_reflns_av_sigmaI/netI 0.0436
_diffrn_reflns_limit_h_max 8
_diffrn_reflns_limit_h_min -8
_diffrn_reflns_limit_k_max 11
_diffrn_reflns_limit_k_min 0
_diffrn_reflns_limit_l_max 20
_diffrn_reflns_limit_l_min 0
_diffrn_reflns_number 1273
_diffrn_reflns_theta_full 24.05
_diffrn_reflns_theta_max 24.05
_diffrn_reflns_theta_min 2.34
_exptl_absorpt_coefficient_mu 1.173
_exptl_absorpt_correction_T_max 0.8917
_exptl_absorpt_correction_T_min 0.7993
_exptl_absorpt_correction_type multi-scan
_exptl_absorpt_process_details
;
CrysAlis RED, Oxford Diffraction Ltd.,
Version 1.171.32.4 (release 27-04-2006 CrysAlis171 .NET)
(compiled Apr 27 2007,17:53:11)
Empirical absorption correction using spherical harmonics,
implemented in SCALE3 ABSPACK scaling algorithm.
;
_exptl_crystal_colour yellow
_exptl_crystal_density_diffrn 1.573
_exptl_crystal_density_method 'not measured'
_exptl_crystal_description needle
_exptl_crystal_F_000 860
_exptl_crystal_size_max 0.20
_exptl_crystal_size_mid 0.10
_exptl_crystal_size_min 0.10
_refine_diff_density_max 0.598
_refine_diff_density_min -0.307
_refine_diff_density_rms 0.103
_refine_ls_abs_structure_details 'Flack H D (1983), Acta Cryst. A39, 876-881'
_refine_ls_abs_structure_Flack 0.16(09)
_refine_ls_extinction_method none
_refine_ls_goodness_of_fit_ref 1.148
_refine_ls_hydrogen_treatment constr
_refine_ls_matrix_type full
_refine_ls_number_parameters 106
_refine_ls_number_reflns 1273
_refine_ls_number_restraints 18
_refine_ls_restrained_S_all 1.146
_refine_ls_R_factor_all 0.0851
_refine_ls_R_factor_gt 0.0789
_refine_ls_shift/su_max 0.018
_refine_ls_shift/su_mean 0.002
_refine_ls_structure_factor_coef Fsqd
_refine_ls_weighting_details 'calc w=1/[\s^2^(Fo^2^)+(0.1285P)^2^+0.0000P] where P=(Fo^2^+2Fc^2^)/3'
_refine_ls_weighting_scheme calc
_refine_ls_wR_factor_gt 0.1966
_refine_ls_wR_factor_ref 0.2046
_reflns_number_gt 1056
_reflns_number_total 1273
_reflns_threshold_expression >2sigma(I)
_cod_data_source_file c2ce26009c.txt
_cod_data_source_block compound2
_cod_database_code 7208796

loop_
_symmetry_equiv_pos_as_xyz
'x, y, z'
'-x, -y, z'
'x, -y, -z+1/2'
'-x, y, -z+1/2'
'y, x, z+1/2'
'-y, -x, z+1/2'
'-y, x, -z'
'y, -x, -z'

loop_
_atom_site_label
_atom_site_type_symbol
_atom_site_fract_x
_atom_site_fract_y
_atom_site_fract_z
_atom_site_U_iso_or_equiv
_atom_site_adp_type
_atom_site_occupancy
_atom_site_symmetry_multiplicity
_atom_site_calc_flag
_atom_site_refinement_flags
Ag1 Ag 0.29786(16) 0.0000 0.7500 0.1393(7) Uani 1 2 d S
C7 C 0.5000 0.5000 1.0000 0.074(3) Uani 1 4 d S
N1 N 0.3128(8) 0.0240(7) 0.8697(6) 0.109(2) Uani 1 1 d .
C2 C 0.3850(6) 0.1593(6) 0.9724(5) 0.081(2) Uani 1 1 d .
C3 C 0.3399(9) 0.0679(8) 1.0249(7) 0.094(2) Uani 1 1 d .
H3A H 0.3458 0.0831 1.0769 0.113 Uiso 1 1 calc R
C6 C 0.4664(6) 0.3807(6) 0.9509(4) 0.0751(15) Uani 1 1 d .
H6A H 0.3898 0.3998 0.9191 0.090 Uiso 1 1 calc R
H6B H 0.5411 0.3578 0.9185 0.090 Uiso 1 1 calc R
C4 C 0.2856(10) -0.0478(9) 0.9957(9) 0.109(3) Uani 1 1 d .
H4A H 0.2557 -0.1141 1.0285 0.131 Uiso 1 1 calc R
C1 C 0.3705(7) 0.1355(7) 0.8967(6) 0.088(2) Uani 1 1 d .
H1A H 0.4016 0.1986 0.8623 0.105 Uiso 1 1 calc R
C5 C 0.2755(11) -0.0650(9) 0.9192(8) 0.112(3) Uani 1 1 d .
H5A H 0.2402 -0.1447 0.9013 0.134 Uiso 1 1 calc R
O1 O 0.4375(6) 0.2746(5) 1.0018(4) 0.0923(15) Uani 1 1 d .
N2 N 0.0000 0.1239(10) 0.7500 0.79(3) Uani 1 2 d SDU
O2 O 0.092(2) 0.206(2) 0.744(6) 0.74(3) Uani 1 1 d DU
O1W O 0.382(4) 0.306(2) 0.7269(7) 0.45(4) Uani 1 1 d .
H1WA H 0.3037 0.3376 0.7225 0.540 Uiso 1 1 d R
H1WB H 0.4090 0.3495 0.7654 0.540 Uiso 1 1 d R
O3 O 0.0000 0.0000 0.7500 0.79(3) Uani 1 4 d SDU

loop_
_atom_site_aniso_label
_atom_site_aniso_U_11
_atom_site_aniso_U_22
_atom_site_aniso_U_33
_atom_site_aniso_U_23
_atom_site_aniso_U_13
_atom_site_aniso_U_12
Ag1 0.1540(11) 0.1024(8) 0.1615(12) -0.0539(8) 0.000 0.000
C7 0.063(4) 0.063(4) 0.096(7) 0.000 0.000 0.000
N1 0.095(4) 0.057(4) 0.174(7) -0.017(4) 0.010(5) -0.001(4)
C2 0.057(3) 0.054(3) 0.133(7) -0.004(4) 0.003(3) 0.006(2)
C3 0.086(5) 0.060(4) 0.137(6) 0.011(4) -0.001(5) 0.007(3)
C6 0.067(4) 0.060(3) 0.099(4) 0.004(3) -0.001(3) -0.002(3)
C4 0.085(5) 0.061(4) 0.182(11) 0.016(5) 0.006(6) -0.002(3)
C1 0.069(4) 0.062(4) 0.132(7) -0.011(4) 0.007(4) 0.006(3)
C5 0.095(6) 0.066(4) 0.174(10) -0.020(5) 0.003(7) -0.010(4)
O1 0.097(3) 0.057(2) 0.122(4) 0.007(3) -0.009(3) -0.006(2)
N2 0.43(5) 0.31(4) 1.62(8) 0.000 0.01(4) 0.000
O2 0.39(4) 0.27(3) 1.58(8) -0.08(5) 0.11(7) 0.05(3)
O1W 0.96(11) 0.235(17) 0.155(12) -0.016(12) 0.18(3) -0.12(3)
O3 0.43(6) 0.31(4) 1.62(9) 0.000 0.000 0.000

loop_
_atom_type_symbol
_atom_type_description
_atom_type_scat_dispersion_real
_atom_type_scat_dispersion_imag
_atom_type_scat_source
C C 0.0033 0.0016 'International Tables Vol C Tables 4.2.6.8 and 6.1.1.4'
H H 0.0000 0.0000 'International Tables Vol C Tables 4.2.6.8 and 6.1.1.4'
N N 0.0061 0.0033 'International Tables Vol C Tables 4.2.6.8 and 6.1.1.4'
O O 0.0106 0.0060 'International Tables Vol C Tables 4.2.6.8 and 6.1.1.4'
Ag Ag -0.8971 1.1015 'International Tables Vol C Tables 4.2.6.8 and 6.1.1.4'

loop_
_geom_angle_atom_site_label_1
_geom_angle_atom_site_label_2
_geom_angle_atom_site_label_3
_geom_angle
_geom_angle_site_symmetry_1
_geom_angle_site_symmetry_3
N1 Ag1 N1 171.9(5) . 3_556
C6 C7 C6 109.0(3) 7_657 .
C6 C7 C6 110.4(5) 7_657 8_567
C6 C7 C6 109.0(3) . 8_567
C6 C7 C6 109.0(3) 7_657 2_665
C6 C7 C6 110.4(5) . 2_665
C6 C7 C6 109.0(3) 8_567 2_665
C5 N1 C1 117.2(10) . .
C5 N1 Ag1 124.4(7) . .
C1 N1 Ag1 118.3(7) . .
O1 C2 C1 123.9(8) . .
O1 C2 C3 115.8(8) . .
C1 C2 C3 120.2(8) . .
C2 C3 C4 116.1(10) . .
C2 C3 H3A 121.9 . .
C4 C3 H3A 121.9 . .
O1 C6 C7 106.1(5) . .
O1 C6 H6A 110.5 . .
C7 C6 H6A 110.5 . .
O1 C6 H6B 110.5 . .
C7 C6 H6B 110.5 . .
H6A C6 H6B 108.7 . .
C5 C4 C3 120.3(10) . .
C5 C4 H4A 119.9 . .
C3 C4 H4A 119.9 . .
N1 C1 C2 122.5(9) . .
N1 C1 H1A 118.8 . .
C2 C1 H1A 118.8 . .
N1 C5 C4 123.6(8) . .
N1 C5 H5A 118.2 . .
C4 C5 H5A 118.2 . .
C2 O1 C6 118.2(7) . .
O2 N2 O2 97(3) . 4_556
O2 N2 O3 131.5(14) . .
O2 N2 O3 131.5(14) 4_556 .
H1WA O1W H1WB 100.2 . .
N2 O3 N2 180.000(2) 2 .

loop_
_geom_bond_atom_site_label_1
_geom_bond_atom_site_label_2
_geom_bond_distance
_geom_bond_site_symmetry_2
Ag1 N1 2.127(10) .
Ag1 N1 2.127(10) 3_556
C7 C6 1.515(6) 7_657
C7 C6 1.515(6) .
C7 C6 1.515(6) 8_567
C7 C6 1.515(6) 2_665
N1 C5 1.303(16) .
N1 C1 1.346(11) .
C2 O1 1.372(9) .
C2 C1 1.363(14) .
C2 C3 1.379(13) .
C3 C4 1.381(15) .
C3 H3A 0.9300 .
C6 O1 1.421(9) .
C6 H6A 0.9700 .
C6 H6B 0.9700 .
C4 C5 1.362(19) .
C4 H4A 0.9300 .
C1 H1A 0.9300 .
C5 H5A 0.9300 .
N2 O2 1.240(9) .
N2 O2 1.240(9) 4_556
N2 O3 1.244(10) .
O1W H1WA 0.8500 .
O1W H1WB 0.8500 .
O3 N2 1.244(10) 2

loop_
_geom_torsion_atom_site_label_1
_geom_torsion_atom_site_label_2
_geom_torsion_atom_site_label_3
_geom_torsion_atom_site_label_4
_geom_torsion
_geom_torsion_site_symmetry_1
_geom_torsion_site_symmetry_4
N1 Ag1 N1 C5 -113.4(8) 3_556 .
N1 Ag1 N1 C1 63.1(6) 3_556 .
O1 C2 C3 C4 179.3(7) . .
C1 C2 C3 C4 2.3(11) . .
C6 C7 C6 O1 59.8(6) 7_657 .
C6 C7 C6 O1 -60.7(6) 8_567 .
C6 C7 C6 O1 179.6(6) 2_665 .
C2 C3 C4 C5 -1.7(13) . .
C5 N1 C1 C2 -2.9(12) . .
Ag1 N1 C1 C2 -179.7(6) . .
O1 C2 C1 N1 -176.8(7) . .
C3 C2 C1 N1 0.0(12) . .
C1 N1 C5 C4 3.6(15) . .
Ag1 N1 C5 C4 -179.8(8) . .
C3 C4 C5 N1 -1.3(17) . .
C1 C2 O1 C6 6.5(10) . .
C3 C2 O1 C6 -170.4(7) . .
C7 C6 O1 C2 170.7(5) . .
O2 N2 O3 N2 -84(100) . 2
O2 N2 O3 N2 96(100) 4_556 2
